data_2205978
loop_
_publ_author_name
'Niemeyer, Mark'
'Cristoffers, Jens'
'Michael R\"ossle'

_publ_section_title
;An optically active heteroleptic cerium camphorate:
 [bis(trimethylsilyl)amido-\k<i>N</i>]bis[(+)-(1<i>R</i>,4<i>R</i>)-3-(trifluoroacetyl)camphorato-\k^2^<i>O</i>,<i>O</i>'](1,3,5-trimethyl-1,3,5-triazacyclohexane-\k^3^<i>N</i>,<i>N</i>',<i>N</i>'')cerium(III)
;
_journal_issue 6
_journal_name_full 'Acta Crystallographica Section E'
_journal_page_first m1207
_journal_page_last m1209
_journal_paper_doi 10.1107/S1600536805016193
_journal_volume 61
_journal_year 2005
_chemical_formula_iupac '[Ce (C12 H14 F3 O2)2 (C6 H18 N Si2) (C6 H15 N3)]'
_chemical_formula_moiety 'C36 H61 Ce1 F6 N4 O4 Si2'
_chemical_formula_sum 'C36 H61 Ce F6 N4 O4 Si2'
_chemical_formula_weight 924.19
_chemical_name_systematic
;
bis[(+)-(1R,4R)-3-(trifluoroacetyl)camphorato-
\k^2^O,O'][bis(trimethylsilyl)amido-\kN](1,3,5-trimethyl-1,3,5-
triazacyclohexane-\k^3^N,N',N'')cerium(III)
;
_space_group_IT_number 19
_symmetry_cell_setting orthorhombic
_symmetry_space_group_name_Hall 'P 2ac 2ab'
_symmetry_space_group_name_H-M 'P 21 21 21'
_atom_sites_solution_hydrogens geom
_atom_sites_solution_primary direct
_atom_sites_solution_secondary difmap
_audit_creation_method SHELXL97
_cell_angle_alpha 90.00
_cell_angle_beta 90.00
_cell_angle_gamma 90.00
_cell_formula_units_Z 4
_cell_length_a 10.170(3)
_cell_length_b 14.934(4)
_cell_length_c 29.568(8)
_cell_measurement_reflns_used 42
_cell_measurement_temperature 173(2)
_cell_measurement_theta_max 12.5
_cell_measurement_theta_min 7.1
_cell_volume 4491(2)
_computing_cell_refinement P3
_computing_data_collection 'P3 (Siemens, 1989)'
_computing_data_reduction 'XDISK (Siemens, 1989)'
_computing_molecular_graphics 'SHELXTL (Sheldrick, 1998)'
_computing_publication_material SHELXTL
_computing_structure_refinement 'SHELXL97 (Sheldrick, 1997)'
_computing_structure_solution 'SHELXS97 (Sheldrick, 1997)'
_diffrn_ambient_temperature 173(2)
_diffrn_measured_fraction_theta_full 0.999
_diffrn_measured_fraction_theta_max 0.999
_diffrn_measurement_device_type 'Rebuilt Syntex P2~1~/Siemens P3 four-circle'
_diffrn_measurement_method Wyckoff
_diffrn_radiation_monochromator graphite
_diffrn_radiation_source 'fine-focus sealed tube'
_diffrn_radiation_type MoK\a
_diffrn_radiation_wavelength 0.71073
_diffrn_reflns_av_R_equivalents 0.023
_diffrn_reflns_av_sigmaI/netI 0.032
_diffrn_reflns_limit_h_max 13
_diffrn_reflns_limit_h_min -1
_diffrn_reflns_limit_k_max 19
_diffrn_reflns_limit_k_min -1
_diffrn_reflns_limit_l_max 39
_diffrn_reflns_limit_l_min -1
_diffrn_reflns_number 7383
_diffrn_reflns_theta_full 27.99
_diffrn_reflns_theta_max 28.0
_diffrn_reflns_theta_min 1.5
_diffrn_standards_decay_% 0.3
_diffrn_standards_interval_count 298
_diffrn_standards_number 2
_exptl_absorpt_coefficient_mu 1.13
_exptl_absorpt_correction_T_max 0.673
_exptl_absorpt_correction_T_min 0.574
_exptl_absorpt_correction_type psi-scan
_exptl_absorpt_process_details '(North <i>et al.</i>, 1968)'
_exptl_crystal_colour orange-brown
_exptl_crystal_density_diffrn 1.367
_exptl_crystal_density_method 'not measured'
_exptl_crystal_description prism
_exptl_crystal_F_000 1908
_exptl_crystal_size_max 0.50
_exptl_crystal_size_mid 0.45
_exptl_crystal_size_min 0.35
_refine_diff_density_max 1.375
_refine_diff_density_min -0.876
_refine_ls_abs_structure_details 'Flack (1983), with 1079 Friedel pairs'
_refine_ls_abs_structure_Flack -0.013(17)
_refine_ls_extinction_method none
_refine_ls_goodness_of_fit_ref 1.47
_refine_ls_hydrogen_treatment refU
_refine_ls_matrix_type full
_refine_ls_number_parameters 491
_refine_ls_number_reflns 7081
_refine_ls_number_restraints 15
_refine_ls_restrained_S_all 1.48
_refine_ls_R_factor_all 0.053
_refine_ls_R_factor_gt 0.041
_refine_ls_shift/su_max 0.000
_refine_ls_shift/su_mean 0.000
_refine_ls_structure_factor_coef Fsqd
_refine_ls_weighting_details 'calc w = 1/[\s^2^(Fo^2^)+(0.0426P)^2^] where P = (Fo^2^+2Fc^2^)/3'
_refine_ls_weighting_scheme calc
_refine_ls_wR_factor_gt 0.097
_refine_ls_wR_factor_ref 0.103
_reflns_number_gt 6138
_reflns_number_total 7081
_reflns_threshold_expression I>2\s(I)
_cod_data_source_file hk6011.cif
_cod_data_source_block I
_cod_original_formula_sum 'C36 H61 Ce1 F6 N4 O4 Si2'
_cod_database_code 2205978
_cod_database_fobs_code 2205978

loop_
_symmetry_equiv_pos_as_xyz
'x, y, z'
'-x+1/2, -y, z+1/2'
'-x, y+1/2, -z+1/2'
'x+1/2, -y+1/2, -z'

loop_
_atom_site_label
_atom_site_fract_x
_atom_site_fract_y
_atom_site_fract_z
_atom_site_U_iso_or_equiv
_atom_site_adp_type
_atom_site_calc_flag
_atom_site_refinement_flags
_atom_site_occupancy
_atom_site_disorder_assembly
_atom_site_disorder_group
_atom_site_type_symbol
Ce 0.68342(2) 0.49854(2) 0.114223(8) 0.02158(7) Uani d . 1 . . Ce
N1 0.8005(5) 0.3693(3) 0.08492(15) 0.0280(9) Uani d . 1 . . N
O1 0.8675(3) 0.5092(3) 0.16548(11) 0.0311(9) Uani d . 1 . . O
O2 0.5950(3) 0.5125(3) 0.19208(12) 0.0282(8) Uani d . 1 . . O
O3 0.7294(4) 0.5892(3) 0.04848(13) 0.0315(9) Uani d . 1 . . O
O4 0.7069(4) 0.6607(3) 0.13745(12) 0.0313(9) Uani d . 1 . . O
Si11 0.7963(2) 0.27900(12) 0.12016(7) 0.0352(4) Uani d . 1 . . Si
C111 0.9575(9) 0.2362(7) 0.1423(3) 0.073(3) Uani d . 1 . . C
H11A 0.9416 0.1959 0.1678 0.072(7) Uiso calc R 1 . . H
H11B 1.0116 0.2868 0.1522 0.072(7) Uiso calc R 1 . . H
H11C 1.0035 0.2036 0.1182 0.072(7) Uiso calc R 1 . . H
C112 0.7091(10) 0.1788(5) 0.0942(3) 0.064(2) Uani d . 1 . . C
H11D 0.7062 0.1298 0.1162 0.072(7) Uiso calc R 1 . . H
H11E 0.7570 0.1592 0.0671 0.072(7) Uiso calc R 1 . . H
H11F 0.6193 0.1958 0.0858 0.072(7) Uiso calc R 1 . . H
C113 0.7053(7) 0.3070(4) 0.1736(2) 0.0430(16) Uani d . 1 . . C
H11G 0.6896 0.2521 0.1910 0.072(7) Uiso calc R 1 . . H
H11H 0.6209 0.3349 0.1661 0.072(7) Uiso calc R 1 . . H
H11I 0.7578 0.3486 0.1918 0.072(7) Uiso calc R 1 . . H
Si21 0.91318(18) 0.38228(12) 0.04242(6) 0.0364(4) Uani d . 1 . . Si
C121 1.0309(10) 0.2862(6) 0.0346(3) 0.072(3) Uani d . 1 . . C
H12A 0.9842 0.2295 0.0392 0.072(7) Uiso calc R 1 . . H
H12B 1.1025 0.2912 0.0567 0.072(7) Uiso calc R 1 . . H
H12C 1.0672 0.2879 0.0040 0.072(7) Uiso calc R 1 . . H
C122 1.0204(6) 0.4818(6) 0.0535(3) 0.057(2) Uani d . 1 . . C
H12D 0.9671 0.5365 0.0522 0.072(7) Uiso calc R 1 . . H
H12E 1.0896 0.4848 0.0304 0.072(7) Uiso calc R 1 . . H
H12F 1.0605 0.4763 0.0835 0.072(7) Uiso calc R 1 . . H
C123 0.8389(8) 0.3974(6) -0.0148(2) 0.054(2) Uani d . 1 . . C
H12G 0.7980 0.3412 -0.0245 0.072(7) Uiso calc R 1 . . H
H12H 0.9076 0.4144 -0.0364 0.072(7) Uiso calc R 1 . . H
H12I 0.7721 0.4446 -0.0136 0.072(7) Uiso calc R 1 . . H
C1 1.0249(7) 0.5436(4) 0.22032(16) 0.052(2) Uani d D 1 . . C
F1 1.0418(10) 0.6201(5) 0.2428(3) 0.0649(10) Uiso d PD 0.50 A 1 F
F2 1.1098(9) 0.5394(7) 0.1869(3) 0.0649(10) Uiso d PD 0.50 A 1 F
F3 1.0646(9) 0.4882(6) 0.2524(3) 0.0649(10) Uiso d PD 0.50 A 1 F
F1A 1.0574(10) 0.5638(7) 0.2620(2) 0.0649(10) Uiso d PD 0.50 A 2 F
F2A 1.0942(10) 0.5860(6) 0.1890(3) 0.0649(10) Uiso d PD 0.50 A 2 F
F3A 1.0879(10) 0.4654(5) 0.2192(3) 0.0649(10) Uiso d PD 0.50 A 2 F
C2 0.8823(6) 0.5280(4) 0.20692(18) 0.0304(12) Uani d . 1 A . C
C3 0.7856(6) 0.5351(4) 0.23967(19) 0.0312(12) Uani d . 1 . . C
C4 0.6484(5) 0.5288(4) 0.22879(18) 0.0250(11) Uani d . 1 A . C
C5 0.5742(6) 0.5500(4) 0.27222(18) 0.0322(13) Uani d . 1 . . C
C6 0.5998(7) 0.6529(4) 0.2786(2) 0.0390(15) Uani d . 1 A . C
H6A 0.5849 0.6858 0.2500 0.031(6) Uiso calc R 1 . . H
H6B 0.5421 0.6781 0.3023 0.031(6) Uiso calc R 1 . . H
C7 0.7475(6) 0.6577(5) 0.2930(2) 0.0397(15) Uani d . 1 . . C
H7A 0.7988 0.6961 0.2722 0.031(6) Uiso calc R 1 A . H
H7B 0.7567 0.6808 0.3242 0.031(6) Uiso calc R 1 . . H
C8 0.7916(6) 0.5583(5) 0.28981(18) 0.0362(14) Uani d . 1 A . C
H8A 0.8762 0.5435 0.3054 0.027(11) Uiso calc R 1 . . H
C9 0.6684(6) 0.5082(5) 0.30771(17) 0.0375(13) Uani d . 1 A . C
C10 0.6340(7) 0.5317(5) 0.35735(19) 0.0492(18) Uani d . 1 . . C
H10A 0.6357 0.5969 0.3613 0.057(5) Uiso calc R 1 A . H
H10B 0.6985 0.5041 0.3776 0.057(5) Uiso calc R 1 . . H
H10C 0.5460 0.5091 0.3645 0.057(5) Uiso calc R 1 . . H
C11 0.6785(8) 0.4056(5) 0.3042(2) 0.0482(17) Uani d . 1 . . C
H11J 0.7365 0.3830 0.3281 0.057(5) Uiso calc R 1 A . H
H11K 0.7145 0.3893 0.2746 0.057(5) Uiso calc R 1 . . H
H11L 0.5908 0.3792 0.3076 0.057(5) Uiso calc R 1 . . H
C12 0.4303(6) 0.5252(4) 0.2716(2) 0.0400(15) Uani d . 1 A . C
H12J 0.4214 0.4605 0.2669 0.057(5) Uiso calc R 1 . . H
H12K 0.3861 0.5573 0.2470 0.057(5) Uiso calc R 1 . . H
H12L 0.3900 0.5417 0.3006 0.057(5) Uiso calc R 1 . . H
C13 0.8050(8) 0.6873(4) -0.0095(2) 0.0418(15) Uani d . 1 . . C
F4 0.7506(6) 0.7628(3) -0.02404(14) 0.0660(15) Uani d . 1 . . F
F5 0.9319(6) 0.6972(5) -0.01700(17) 0.0861(18) Uani d . 1 . . F
F6 0.7604(7) 0.6242(3) -0.03680(14) 0.087(2) Uani d . 1 . . F
C14 0.7733(6) 0.6672(4) 0.04012(18) 0.0295(12) Uani d . 1 . . C
C15 0.7939(6) 0.7342(4) 0.07094(17) 0.0284(12) Uani d . 1 . . C
C16 0.7567(6) 0.7259(4) 0.1174(2) 0.0255(12) Uani d . 1 . . C
C17 0.7857(7) 0.8157(4) 0.1395(2) 0.0354(14) Uani d . 1 . . C
C18 0.6807(7) 0.8796(4) 0.1182(2) 0.0449(15) Uani d . 1 . . C
H18A 0.5919 0.8525 0.1196 0.031(6) Uiso calc R 1 . . H
H18B 0.6791 0.9378 0.1341 0.031(6) Uiso calc R 1 . . H
C19 0.7250(7) 0.8915(4) 0.0687(3) 0.0455(16) Uani d . 1 . . C
H19A 0.7489 0.9545 0.0623 0.031(6) Uiso calc R 1 . . H
H19B 0.6558 0.8721 0.0474 0.031(6) Uiso calc R 1 . . H
C20 0.8463(6) 0.8297(4) 0.0663(2) 0.0327(13) Uani d . 1 . . C
H20A 0.9055 0.8401 0.0398 0.027(11) Uiso calc R 1 . . H
C21 0.9116(6) 0.8423(4) 0.1133(2) 0.0361(13) Uani d . 1 . . C
C22 0.9579(8) 0.9384(5) 0.1223(2) 0.0485(17) Uani d . 1 . . C
H22A 0.8881 0.9805 0.1140 0.057(5) Uiso calc R 1 . . H
H22B 1.0366 0.9509 0.1043 0.057(5) Uiso calc R 1 . . H
H22C 0.9787 0.9453 0.1545 0.057(5) Uiso calc R 1 . . H
C23 1.0270(7) 0.7793(5) 0.1220(3) 0.0479(17) Uani d . 1 . . C
H23A 1.0002 0.7175 0.1157 0.057(5) Uiso calc R 1 . . H
H23B 1.0544 0.7843 0.1537 0.057(5) Uiso calc R 1 . . H
H23C 1.1006 0.7956 0.1022 0.057(5) Uiso calc R 1 . . H
C24 0.7883(9) 0.8134(5) 0.1907(2) 0.052(2) Uani d . 1 . . C
H24A 0.8550 0.7705 0.2008 0.057(5) Uiso calc R 1 . . H
H24B 0.7019 0.7951 0.2021 0.057(5) Uiso calc R 1 . . H
H24C 0.8098 0.8731 0.2023 0.057(5) Uiso calc R 1 . . H
N31 0.4341(6) 0.5713(3) 0.1093(2) 0.0348(13) Uani d . 1 . . N
C32 0.3629(5) 0.4992(6) 0.13029(19) 0.0404(12) Uani d . 1 . . C
H32A 0.2704 0.4992 0.1199 0.031(7) Uiso calc R 1 . . H
H32B 0.3640 0.5061 0.1636 0.031(7) Uiso calc R 1 . . H
N33 0.4285(6) 0.4143(4) 0.1171(2) 0.0385(13) Uani d . 1 . . N
C34 0.4213(7) 0.4027(4) 0.0686(2) 0.0393(16) Uani d . 1 . . C
H34A 0.3285 0.4017 0.0585 0.031(7) Uiso calc R 1 . . H
H34B 0.4635 0.3457 0.0595 0.031(7) Uiso calc R 1 . . H
N35 0.4900(5) 0.4782(3) 0.04861(15) 0.0293(11) Uani d . 1 . . N
C36 0.4248(7) 0.5623(4) 0.0595(2) 0.0332(14) Uani d . 1 . . C
H36A 0.3317 0.5608 0.0497 0.031(7) Uiso calc R 1 . . H
H36B 0.4693 0.6130 0.0443 0.031(7) Uiso calc R 1 . . H
C37 0.3879(8) 0.6595(5) 0.1246(3) 0.051(2) Uani d . 1 . . C
H37A 0.2940 0.6656 0.1180 0.065(9) Uiso calc R 1 . . H
H37B 0.4369 0.7065 0.1088 0.065(9) Uiso calc R 1 . . H
H37C 0.4021 0.6651 0.1573 0.065(9) Uiso calc R 1 . . H
C38 0.3685(9) 0.3397(6) 0.1415(3) 0.061(2) Uani d . 1 . . C
H38A 0.2744 0.3372 0.1346 0.065(9) Uiso calc R 1 . . H
H38B 0.3807 0.3483 0.1741 0.065(9) Uiso calc R 1 . . H
H38C 0.4103 0.2835 0.1322 0.065(9) Uiso calc R 1 . . H
C39 0.4997(7) 0.4674(5) -0.0009(2) 0.0435(16) Uani d . 1 . . C
H39A 0.4119 0.4721 -0.0143 0.065(9) Uiso calc R 1 . . H
H39B 0.5373 0.4086 -0.0079 0.065(9) Uiso calc R 1 . . H
H39C 0.5565 0.5144 -0.0133 0.065(9) Uiso calc R 1 . . H

loop_
_atom_site_aniso_label
_atom_site_aniso_U_11
_atom_site_aniso_U_22
_atom_site_aniso_U_33
_atom_site_aniso_U_12
_atom_site_aniso_U_13
_atom_site_aniso_U_23
Ce 0.02102(11) 0.02051(11) 0.02322(11) -0.0001(2) -0.00155(10) -0.00048(17)
N1 0.028(2) 0.027(2) 0.028(2) 0.001(2) -0.001(2) -0.0011(17)
O1 0.0204(14) 0.046(2) 0.0267(16) 0.001(2) -0.0018(13) -0.002(2)
O2 0.0213(15) 0.034(2) 0.0292(16) 0.0030(19) -0.0005(13) 0.0025(17)
O3 0.035(2) 0.0294(18) 0.0296(19) -0.0075(18) 0.0045(17) -0.0007(16)
O4 0.037(2) 0.0268(18) 0.0303(19) -0.0029(18) 0.0026(18) -0.0015(15)
Si11 0.0354(10) 0.0289(8) 0.0413(10) 0.0061(8) -0.0043(10) 0.0015(7)
C111 0.051(5) 0.095(7) 0.073(6) 0.033(5) -0.004(5) 0.033(5)
C112 0.081(6) 0.030(3) 0.082(6) -0.003(4) 0.005(5) 0.000(4)
C113 0.041(4) 0.037(3) 0.052(4) -0.001(3) -0.002(3) 0.012(3)
Si21 0.0353(9) 0.0411(9) 0.0329(8) 0.0079(8) 0.0016(7) -0.0035(7)
C121 0.083(7) 0.073(6) 0.060(5) 0.041(5) 0.027(5) 0.007(4)
C122 0.024(3) 0.086(7) 0.060(4) -0.007(4) 0.001(3) 0.001(4)
C123 0.053(5) 0.077(5) 0.033(3) -0.009(4) -0.003(3) -0.006(3)
C1 0.026(3) 0.095(6) 0.036(3) 0.011(4) 0.004(3) -0.008(4)
C2 0.024(3) 0.040(3) 0.027(2) 0.000(2) -0.004(2) 0.003(2)
C3 0.025(3) 0.037(3) 0.032(3) 0.002(2) -0.001(2) -0.003(2)
C4 0.021(2) 0.028(2) 0.026(2) -0.002(2) 0.005(2) 0.0014(19)
C5 0.028(3) 0.045(3) 0.023(2) 0.004(3) 0.005(2) 0.001(2)
C6 0.037(3) 0.042(3) 0.038(3) 0.004(3) 0.004(3) -0.006(3)
C7 0.034(3) 0.052(4) 0.034(3) -0.005(3) 0.002(3) -0.014(3)
C8 0.029(3) 0.058(4) 0.021(2) 0.003(3) -0.003(2) -0.006(3)
C9 0.034(3) 0.052(4) 0.026(2) -0.003(4) 0.000(2) -0.003(3)
C10 0.050(4) 0.074(5) 0.023(3) -0.009(4) 0.000(3) 0.003(3)
C11 0.056(4) 0.054(4) 0.035(3) 0.005(4) -0.002(3) 0.013(3)
C12 0.032(3) 0.053(4) 0.034(3) -0.003(3) 0.007(3) 0.000(3)
C13 0.057(4) 0.039(3) 0.030(3) -0.012(4) 0.007(3) -0.001(2)
F4 0.108(4) 0.051(2) 0.040(2) -0.003(3) -0.005(3) 0.0160(19)
F5 0.062(3) 0.141(5) 0.055(3) 0.002(4) 0.029(3) 0.011(3)
F6 0.178(7) 0.051(2) 0.032(2) -0.044(4) -0.003(3) -0.0047(18)
C14 0.030(3) 0.033(3) 0.026(2) -0.005(2) 0.001(2) 0.003(2)
C15 0.032(3) 0.032(3) 0.021(2) -0.005(2) -0.005(2) 0.004(2)
C16 0.024(3) 0.023(2) 0.029(3) -0.001(2) -0.002(3) -0.001(2)
C17 0.043(4) 0.025(3) 0.038(3) -0.007(3) 0.006(3) -0.005(2)
C18 0.045(3) 0.023(2) 0.067(4) -0.001(3) 0.004(4) -0.005(3)
C19 0.052(4) 0.023(3) 0.062(4) 0.000(3) -0.011(4) 0.005(3)
C20 0.031(3) 0.033(3) 0.034(3) -0.011(3) 0.003(2) 0.001(2)
C21 0.037(3) 0.033(3) 0.038(3) -0.009(3) 0.002(3) 0.001(3)
C22 0.061(4) 0.044(3) 0.040(3) -0.024(4) -0.002(3) -0.005(3)
C23 0.035(4) 0.049(4) 0.060(5) -0.006(3) -0.008(4) -0.002(3)
C24 0.077(6) 0.042(3) 0.038(3) -0.014(4) 0.015(4) -0.010(3)
N31 0.030(3) 0.034(2) 0.040(3) 0.010(2) -0.007(3) -0.002(2)
C32 0.019(2) 0.062(4) 0.040(3) -0.002(5) -0.001(2) 0.006(4)
N33 0.030(3) 0.041(3) 0.045(3) -0.006(3) -0.007(3) 0.010(3)
C34 0.030(3) 0.029(3) 0.059(4) -0.005(3) -0.013(3) 0.003(3)
N35 0.032(2) 0.027(3) 0.028(2) -0.0013(19) -0.0069(19) -0.0005(17)
C36 0.035(3) 0.022(3) 0.043(3) 0.003(3) -0.018(3) 0.002(2)
C37 0.048(4) 0.050(4) 0.055(5) 0.024(4) -0.011(4) -0.013(3)
C38 0.044(4) 0.067(5) 0.073(6) -0.016(4) -0.003(4) 0.032(5)
C39 0.052(4) 0.043(3) 0.036(3) -0.004(3) -0.013(3) -0.009(3)

loop_
_atom_type_symbol
_atom_type_description
_atom_type_scat_dispersion_real
_atom_type_scat_dispersion_imag
_atom_type_scat_source
C C 0.0033 0.0016 'International Tables Vol C Tables 4.2.6.8 and 6.1.1.4'
H H 0.0000 0.0000 'International Tables Vol C Tables 4.2.6.8 and 6.1.1.4'
O O 0.0106 0.0060 'International Tables Vol C Tables 4.2.6.8 and 6.1.1.4'
F F 0.0171 0.0103 'International Tables Vol C Tables 4.2.6.8 and 6.1.1.4'
Ce Ce -0.2486 2.6331 'International Tables Vol C Tables 4.2.6.8 and 6.1.1.4'
N N 0.0061 0.0033 'International Tables Vol C Tables 4.2.6.8 and 6.1.1.4'
Si Si 0.0817 0.0704 'International Tables Vol C Tables 4.2.6.8 and 6.1.1.4'

loop_
_geom_angle_atom_site_label_1
_geom_angle_atom_site_label_2
_geom_angle_atom_site_label_3
_geom_angle
_geom_angle_publ_flag
O1 Ce O2 72.10(11) y
O1 Ce O3 108.57(14) y
O1 Ce O4 72.12(16) y
O1 Ce N1 84.03(16) y
O1 Ce N31 135.94(16) y
O1 Ce N33 135.07(16) y
O1 Ce N35 173.88(13) y
O2 Ce O3 140.37(14) y
O2 Ce O4 72.64(13) y
O2 Ce N1 125.16(14) y
O2 Ce N31 71.50(15) y
O2 Ce N33 71.56(16) y
O2 Ce N35 113.61(13) y
O3 Ce O4 70.32(13) ?
O3 Ce N1 93.65(14) y
O3 Ce N31 85.12(16) y
O3 Ce N33 116.24(16) y
O3 Ce N35 68.68(14) y
O4 Ce N1 144.28(15) y
O4 Ce N31 74.00(15) y
O4 Ce N33 119.68(16) y
O4 Ce N35 111.18(13) y
N1 Ce N31 138.11(17) y
N1 Ce N33 96.01(17) y
N1 Ce N35 90.64(15) y
N31 Ce N33 49.28(15) y
N31 Ce N35 49.98(15) y
N33 Ce N35 48.40(16) y
Si11 N1 Si21 123.7(3) ?
Si11 N1 Ce 113.5(2) ?
Si21 N1 Ce 120.0(2) ?
C2 O1 Ce 135.6(3) ?
C4 O2 Ce 132.2(3) ?
C14 O3 Ce 137.6(4) ?
C16 O4 Ce 131.1(4) ?
N1 Si11 C111 117.4(4) ?
N1 Si11 C113 110.5(3) ?
C111 Si11 C113 102.3(4) ?
N1 Si11 C112 112.8(3) ?
C111 Si11 C112 106.3(4) ?
C113 Si11 C112 106.6(4) ?
Si11 C111 H11A 109.5 ?
Si11 C111 H11B 109.5 ?
H11A C111 H11B 109.5 ?
Si11 C111 H11C 109.5 ?
H11A C111 H11C 109.5 ?
H11B C111 H11C 109.5 ?
Si11 C112 H11D 109.5 ?
Si11 C112 H11E 109.5 ?
H11D C112 H11E 109.5 ?
Si11 C112 H11F 109.5 ?
H11D C112 H11F 109.5 ?
H11E C112 H11F 109.5 ?
Si11 C113 H11G 109.5 ?
Si11 C113 H11H 109.5 ?
H11G C113 H11H 109.5 ?
Si11 C113 H11I 109.5 ?
H11G C113 H11I 109.5 ?
H11H C113 H11I 109.5 ?
N1 Si21 C123 114.1(3) ?
N1 Si21 C122 110.6(3) ?
C123 Si21 C122 107.3(4) ?
N1 Si21 C121 115.4(3) ?
C123 Si21 C121 103.8(4) ?
C122 Si21 C121 104.9(4) ?
Si21 C121 H12A 109.5 ?
Si21 C121 H12B 109.5 ?
H12A C121 H12B 109.5 ?
Si21 C121 H12C 109.5 ?
H12A C121 H12C 109.5 ?
H12B C121 H12C 109.5 ?
Si21 C122 H12D 109.5 ?
Si21 C122 H12E 109.5 ?
H12D C122 H12E 109.5 ?
Si21 C122 H12F 109.5 ?
H12D C122 H12F 109.5 ?
H12E C122 H12F 109.5 ?
Si21 C123 H12G 109.5 ?
Si21 C123 H12H 109.5 ?
H12G C123 H12H 109.5 ?
Si21 C123 H12I 109.5 ?
H12G C123 H12I 109.5 ?
H12H C123 H12I 109.5 ?
F2 C1 F3 108.0(8) ?
F1A C1 F2A 114.4(8) ?
F2 C1 F1 109.3(8) ?
F3 C1 F1 98.0(7) ?
F2A C1 F3A 98.4(7) ?
F1A C1 C2 121.4(6) ?
F2 C1 C2 115.1(6) ?
F3 C1 C2 112.4(6) ?
F2A C1 C2 113.5(7) ?
F1 C1 C2 112.7(7) ?
F3A C1 C2 108.5(7) ?
O1 C2 C3 127.6(5) ?
O1 C2 C1 113.5(5) ?
C3 C2 C1 118.9(5) ?
C2 C3 C4 121.9(5) ?
C2 C3 C8 132.1(5) ?
C4 C3 C8 105.7(5) ?
O2 C4 C3 129.4(5) ?
O2 C4 C5 124.3(5) ?
C3 C4 C5 106.2(5) ?
C12 C5 C4 114.8(5) ?
C12 C5 C9 120.5(5) ?
C4 C5 C9 100.4(4) ?
C12 C5 C6 113.7(5) ?
C4 C5 C6 102.8(5) ?
C9 C5 C6 102.2(5) ?
C7 C6 C5 103.7(5) ?
C7 C6 H6A 111.0 ?
C5 C6 H6A 111.0 ?
C7 C6 H6B 111.0 ?
C5 C6 H6B 111.0 ?
H6A C6 H6B 109.0 ?
C8 C7 C6 102.5(5) ?
C8 C7 H7A 111.3 ?
C6 C7 H7A 111.3 ?
C8 C7 H7B 111.3 ?
C6 C7 H7B 111.3 ?
H7A C7 H7B 109.2 ?
C3 C8 C9 100.9(5) ?
C3 C8 C7 105.4(5) ?
C9 C8 C7 101.9(5) ?
C3 C8 H8A 115.5 ?
C9 C8 H8A 115.5 ?
C7 C8 H8A 115.5 ?
C11 C9 C10 107.8(5) ?
C11 C9 C5 113.3(5) ?
C10 C9 C5 114.2(6) ?
C11 C9 C8 113.8(6) ?
C10 C9 C8 113.3(5) ?
C5 C9 C8 94.2(5) ?
C9 C10 H10A 109.5 ?
C9 C10 H10B 109.5 ?
H10A C10 H10B 109.5 ?
C9 C10 H10C 109.5 ?
H10A C10 H10C 109.5 ?
H10B C10 H10C 109.5 ?
C9 C11 H11J 109.5 ?
C9 C11 H11K 109.5 ?
H11J C11 H11K 109.5 ?
C9 C11 H11L 109.5 ?
H11J C11 H11L 109.5 ?
H11K C11 H11L 109.5 ?
C5 C12 H12J 109.5 ?
C5 C12 H12K 109.5 ?
H12J C12 H12K 109.5 ?
C5 C12 H12L 109.5 ?
H12J C12 H12L 109.5 ?
H12K C12 H12L 109.5 ?
F5 C13 F6 108.3(7) ?
F5 C13 F4 105.0(6) ?
F6 C13 F4 105.4(6) ?
F5 C13 C14 112.8(6) ?
F6 C13 C14 111.9(5) ?
F4 C13 C14 112.9(6) ?
O3 C14 C15 126.4(5) ?
O3 C14 C13 116.1(5) ?
C15 C14 C13 117.5(5) ?
C14 C15 C16 122.4(5) ?
C14 C15 C20 132.5(5) ?
C16 C15 C20 105.0(5) ?
O4 C16 C15 129.2(5) ?
O4 C16 C17 124.3(6) ?
C15 C16 C17 106.5(5) ?
C24 C17 C16 114.4(5) ?
C24 C17 C21 119.4(6) ?
C16 C17 C21 99.9(5) ?
C24 C17 C18 115.4(6) ?
C16 C17 C18 103.5(5) ?
C21 C17 C18 102.0(5) ?
C19 C18 C17 104.6(5) ?
C19 C18 H18A 110.8 ?
C17 C18 H18A 110.8 ?
C19 C18 H18B 110.8 ?
C17 C18 H18B 110.8 ?
H18A C18 H18B 108.9 ?
C18 C19 C20 102.1(5) ?
C18 C19 H19A 111.4 ?
C20 C19 H19A 111.4 ?
C18 C19 H19B 111.4 ?
C20 C19 H19B 111.4 ?
H19A C19 H19B 109.2 ?
C15 C20 C19 106.0(5) ?
C15 C20 C21 100.5(5) ?
C19 C20 C21 103.2(5) ?
C15 C20 H20A 115.2 ?
C19 C20 H20A 115.2 ?
C21 C20 H20A 115.2 ?
C23 C21 C22 108.1(6) ?
C23 C21 C17 113.2(5) ?
C22 C21 C17 114.0(6) ?
C23 C21 C20 113.9(6) ?
C22 C21 C20 113.7(5) ?
C17 C21 C20 93.6(5) ?
C21 C22 H22A 109.5 ?
C21 C22 H22B 109.5 ?
H22A C22 H22B 109.5 ?
C21 C22 H22C 109.5 ?
H22A C22 H22C 109.5 ?
H22B C22 H22C 109.5 ?
C21 C23 H23A 109.5 ?
C21 C23 H23B 109.5 ?
H23A C23 H23B 109.5 ?
C21 C23 H23C 109.5 ?
H23A C23 H23C 109.5 ?
H23B C23 H23C 109.5 ?
C17 C24 H24A 109.5 ?
C17 C24 H24B 109.5 ?
H24A C24 H24B 109.5 ?
C17 C24 H24C 109.5 ?
H24A C24 H24C 109.5 ?
H24B C24 H24C 109.5 ?
C32 N31 C37 112.2(6) ?
C32 N31 C36 109.2(5) ?
C37 N31 C36 111.5(5) ?
C32 N31 Ce 98.3(3) ?
C37 N31 Ce 129.0(5) ?
C36 N31 Ce 94.3(4) ?
N31 C32 N33 107.4(4) ?
N31 C32 H32A 110.2 ?
N33 C32 H32A 110.2 ?
N31 C32 H32B 110.2 ?
N33 C32 H32B 110.2 ?
H32A C32 H32B 108.5 ?
C34 N33 C38 112.2(6) ?
C34 N33 C32 109.9(5) ?
C38 N33 C32 109.5(6) ?
C34 N33 Ce 94.0(4) ?
C38 N33 Ce 136.2(5) ?
C32 N33 Ce 92.2(3) ?
N33 C34 N35 106.6(5) ?
N33 C34 H34A 110.4 ?
N35 C34 H34A 110.4 ?
N33 C34 H34B 110.4 ?
N35 C34 H34B 110.4 ?
H34A C34 H34B 108.6 ?
C34 N35 C36 111.2(5) ?
C34 N35 C39 110.5(5) ?
C36 N35 C39 110.1(5) ?
C34 N35 Ce 98.2(3) ?
C36 N35 Ce 94.2(3) ?
C39 N35 Ce 131.0(4) ?
N35 C36 N31 105.6(4) ?
N35 C36 H36A 110.6 ?
N31 C36 H36A 110.6 ?
N35 C36 H36B 110.6 ?
N31 C36 H36B 110.6 ?
H36A C36 H36B 108.8 ?
N31 C37 H37A 109.5 ?
N31 C37 H37B 109.5 ?
H37A C37 H37B 109.5 ?
N31 C37 H37C 109.5 ?
H37A C37 H37C 109.5 ?
H37B C37 H37C 109.5 ?
N33 C38 H38A 109.5 ?
N33 C38 H38B 109.5 ?
H38A C38 H38B 109.5 ?
N33 C38 H38C 109.5 ?
H38A C38 H38C 109.5 ?
H38B C38 H38C 109.5 ?
N35 C39 H39A 109.5 ?
N35 C39 H39B 109.5 ?
H39A C39 H39B 109.5 ?
N35 C39 H39C 109.5 ?
H39A C39 H39C 109.5 ?
H39B C39 H39C 109.5 ?

loop_
_geom_bond_atom_site_label_1
_geom_bond_atom_site_label_2
_geom_bond_distance
_geom_bond_publ_flag
Ce O1 2.414(3) y
Ce O2 2.480(4) y
Ce O3 2.415(4) y
Ce O4 2.528(4) y
Ce N1 2.428(5) y
Ce N31 2.762(6) y
Ce N33 2.883(6) y
Ce N35 2.780(5) y
Ce Si11 3.478(2) ?
N1 Si11 1.705(5) y
N1 Si21 1.712(5) y
O1 C2 1.266(6) y
O2 C4 1.238(6) y
O3 C14 1.271(7) y
O4 C16 1.248(7) y
Si11 C111 1.877(8) ?
Si11 C113 1.880(7) ?
Si11 C112 1.901(8) ?
C111 H11A 0.9800 ?
C111 H11B 0.9800 ?
C111 H11C 0.9800 ?
C112 H11D 0.9800 ?
C112 H11E 0.9800 ?
C112 H11F 0.9800 ?
C113 H11G 0.9800 ?
C113 H11H 0.9800 ?
C113 H11I 0.9800 ?
Si21 C123 1.868(7) ?
Si21 C122 1.872(8) ?
Si21 C121 1.883(8) ?
C121 H12A 0.9800 ?
C121 H12B 0.9800 ?
C121 H12C 0.9800 ?
C122 H12D 0.9800 ?
C122 H12E 0.9800 ?
C122 H12F 0.9800 ?
C123 H12G 0.9800 ?
C123 H12H 0.9800 ?
C123 H12I 0.9800 ?
C1 F1A 1.310(5) ?
C1 F2 1.313(5) ?
C1 F3 1.322(5) ?
C1 F2A 1.325(5) ?
C1 F1 1.332(5) ?
C1 F3A 1.333(5) ?
C1 C2 1.521(9) ?
C2 C3 1.384(8) y
C3 C4 1.436(7) y
C3 C8 1.524(7) ?
C4 C5 1.522(7) ?
C5 C12 1.510(8) ?
C5 C9 1.552(8) ?
C5 C6 1.569(9) ?
C6 C7 1.563(9) ?
C6 H6A 0.9900 ?
C6 H6B 0.9900 ?
C7 C8 1.554(9) ?
C7 H7A 0.9900 ?
C7 H7B 0.9900 ?
C8 C9 1.553(8) ?
C8 H8A 1.0000 ?
C9 C11 1.539(10) ?
C9 C10 1.549(8) ?
C10 H10A 0.9800 ?
C10 H10B 0.9800 ?
C10 H10C 0.9800 ?
C11 H11J 0.9800 ?
C11 H11K 0.9800 ?
C11 H11L 0.9800 ?
C12 H12J 0.9800 ?
C12 H12K 0.9800 ?
C12 H12L 0.9800 ?
C13 F5 1.318(9) ?
C13 F6 1.320(8) ?
C13 F4 1.326(8) ?
C13 C14 1.533(8) ?
C14 C15 1.370(8) y
C15 C16 1.429(8) y
C15 C20 1.528(7) ?
C16 C17 1.521(8) ?
C17 C24 1.516(8) ?
C17 C21 1.548(9) ?
C17 C18 1.564(9) ?
C18 C19 1.540(10) ?
C18 H18A 0.9900 ?
C18 H18B 0.9900 ?
C19 C20 1.543(9) ?
C19 H19A 0.9900 ?
C19 H19B 0.9900 ?
C20 C21 1.550(9) ?
C20 H20A 1.0000 ?
C21 C23 1.527(9) ?
C21 C22 1.535(8) ?
C22 H22A 0.9800 ?
C22 H22B 0.9800 ?
C22 H22C 0.9800 ?
C23 H23A 0.9800 ?
C23 H23B 0.9800 ?
C23 H23C 0.9800 ?
C24 H24A 0.9800 ?
C24 H24B 0.9800 ?
C24 H24C 0.9800 ?
N31 C32 1.437(9) ?
N31 C37 1.469(8) ?
N31 C36 1.484(8) ?
C32 N33 1.485(9) ?
C32 H32A 0.9900 ?
C32 H32B 0.9900 ?
N33 C34 1.446(10) ?
N33 C38 1.462(9) ?
C34 N35 1.451(8) ?
C34 H34A 0.9900 ?
C34 H34B 0.9900 ?
N35 C36 1.456(7) ?
N35 C39 1.476(8) ?
C36 H36A 0.9900 ?
C36 H36B 0.9900 ?
C37 H37A 0.9800 ?
C37 H37B 0.9800 ?
C37 H37C 0.9800 ?
C38 H38A 0.9800 ?
C38 H38B 0.9800 ?
C38 H38C 0.9800 ?
C39 H39A 0.9800 ?
C39 H39B 0.9800 ?
C39 H39C 0.9800 ?

loop_
_geom_torsion_atom_site_label_1
_geom_torsion_atom_site_label_2
_geom_torsion_atom_site_label_3
_geom_torsion_atom_site_label_4
_geom_torsion
O1 Ce N1 Si11 72.7(3)
O3 Ce N1 Si11 -179.0(3)
O2 Ce N1 Si11 9.6(3)
O4 Ce N1 Si11 120.3(3)
N31 Ce N1 Si11 -92.2(3)
N35 Ce N1 Si11 -110.3(3)
N33 Ce N1 Si11 -62.1(3)
O1 Ce N1 Si21 -89.1(3)
O3 Ce N1 Si21 19.2(3)
O2 Ce N1 Si21 -152.3(2)
O4 Ce N1 Si21 -41.5(4)
N31 Ce N1 Si21 106.0(3)
N35 Ce N1 Si21 87.9(3)
N33 Ce N1 Si21 136.1(3)
Si11 Ce N1 Si21 -161.8(5)
O3 Ce O1 C2 127.6(6)
N1 Ce O1 C2 -140.6(6)
O2 Ce O1 C2 -10.6(6)
O4 Ce O1 C2 66.4(6)
N31 Ce O1 C2 25.0(7)
N33 Ce O1 C2 -48.0(7)
Si11 Ce O1 C2 -114.4(6)
O1 Ce O2 C4 8.5(5)
O3 Ce O2 C4 -89.2(5)
N1 Ce O2 C4 77.4(5)
O4 Ce O2 C4 -67.7(5)
N31 Ce O2 C4 -146.2(5)
N35 Ce O2 C4 -173.8(5)
N33 Ce O2 C4 161.7(5)
Si11 Ce O2 C4 81.7(5)
O1 Ce O3 C14 -45.8(6)
N1 Ce O3 C14 -130.7(6)
O2 Ce O3 C14 38.3(7)
O4 Ce O3 C14 16.6(6)
N31 Ce O3 C14 91.3(6)
N35 Ce O3 C14 140.0(6)
N33 Ce O3 C14 130.8(6)
Si11 Ce O3 C14 -131.3(6)
O1 Ce O4 C16 100.8(5)
O3 Ce O4 C16 -17.3(5)
N1 Ce O4 C16 50.3(6)
O2 Ce O4 C16 177.1(5)
N31 Ce O4 C16 -107.8(5)
N35 Ce O4 C16 -73.7(5)
N33 Ce O4 C16 -126.9(5)
Si11 Ce O4 C16 99.3(5)
Si21 N1 Si11 C111 42.3(5)
Ce N1 Si11 C111 -118.7(4)
Si21 N1 Si11 C113 159.1(3)
Ce N1 Si11 C113 -2.0(4)
Si21 N1 Si11 C112 -81.7(5)
Ce N1 Si11 C112 117.2(4)
Si21 N1 Si11 Ce 161.1(5)
O1 Ce Si11 N1 -102.9(3)
O3 Ce Si11 N1 1.2(3)
O2 Ce Si11 N1 -172.1(3)
O4 Ce Si11 N1 -101.4(3)
N31 Ce Si11 N1 115.1(3)
N35 Ce Si11 N1 72.0(3)
N33 Ce Si11 N1 117.8(3)
O1 Ce Si11 C111 -15.3(4)
O3 Ce Si11 C111 88.7(4)
N1 Ce Si11 C111 87.5(5)
O2 Ce Si11 C111 -84.6(4)
O4 Ce Si11 C111 -13.9(5)
N31 Ce Si11 C111 -157.4(4)
N35 Ce Si11 C111 159.5(4)
N33 Ce Si11 C111 -154.7(4)
O1 Ce Si11 C113 75.2(3)
O3 Ce Si11 C113 179.3(3)
N1 Ce Si11 C113 178.0(4)
O2 Ce Si11 C113 6.0(3)
O4 Ce Si11 C113 76.6(3)
N31 Ce Si11 C113 -66.9(3)
N35 Ce Si11 C113 -109.9(3)
N33 Ce Si11 C113 -64.2(3)
O1 Ce Si11 C112 172.5(4)
O3 Ce Si11 C112 -83.5(4)
N1 Ce Si11 C112 -84.7(4)
O2 Ce Si11 C112 103.2(4)
O4 Ce Si11 C112 173.9(4)
N31 Ce Si11 C112 30.4(4)
N35 Ce Si11 C112 -12.7(4)
N33 Ce Si11 C112 33.1(4)
Si11 N1 Si21 C123 122.9(4)
Ce N1 Si21 C123 -77.2(4)
Si11 N1 Si21 C122 -116.0(4)
Ce N1 Si21 C122 43.9(4)
Si11 N1 Si21 C121 2.8(5)
Ce N1 Si21 C121 162.7(4)
Ce O1 C2 C3 12.1(10)
Ce O1 C2 C1 -168.0(4)
F1A C1 C2 O1 179.9(7)
F2 C1 C2 O1 2.9(9)
F3 C1 C2 O1 -121.3(7)
F2A C1 C2 O1 37.5(9)
F1 C1 C2 O1 129.1(7)
F3A C1 C2 O1 -70.7(7)
F1A C1 C2 C3 -0.2(10)
F2 C1 C2 C3 -177.2(7)
F3 C1 C2 C3 58.6(8)
F2A C1 C2 C3 -142.7(7)
F1 C1 C2 C3 -51.1(8)
F3A C1 C2 C3 109.2(7)
O1 C2 C3 C4 -5.6(10)
C1 C2 C3 C4 174.5(6)
O1 C2 C3 C8 -179.0(6)
C1 C2 C3 C8 1.2(10)
Ce O2 C4 C3 -8.4(10)
Ce O2 C4 C5 169.3(4)
C2 C3 C4 O2 4.1(11)
C8 C3 C4 O2 179.0(6)
C2 C3 C4 C5 -173.9(6)
C8 C3 C4 C5 1.0(7)
O2 C4 C5 C12 16.3(9)
C3 C4 C5 C12 -165.5(5)
O2 C4 C5 C9 147.1(6)
C3 C4 C5 C9 -34.8(6)
O2 C4 C5 C6 -107.7(6)
C3 C4 C5 C6 70.4(6)
C12 C5 C6 C7 163.0(5)
C4 C5 C6 C7 -72.3(5)
C9 C5 C6 C7 31.5(6)
C5 C6 C7 C8 4.0(6)
C2 C3 C8 C9 -152.7(7)
C4 C3 C8 C9 33.1(6)
C2 C3 C8 C7 101.5(8)
C4 C3 C8 C7 -72.6(6)
C6 C7 C8 C3 66.7(6)
C6 C7 C8 C9 -38.3(6)
C12 C5 C9 C11 61.2(8)
C4 C5 C9 C11 -65.9(6)
C6 C5 C9 C11 -171.6(5)
C12 C5 C9 C10 -62.8(8)
C4 C5 C9 C10 170.2(5)
C6 C5 C9 C10 64.5(7)
C12 C5 C9 C8 179.3(6)
C4 C5 C9 C8 52.3(5)
C6 C5 C9 C8 -53.4(5)
C3 C8 C9 C11 65.9(6)
C7 C8 C9 C11 174.4(5)
C3 C8 C9 C10 -170.5(6)
C7 C8 C9 C10 -62.0(7)
C3 C8 C9 C5 -51.9(5)
C7 C8 C9 C5 56.6(5)
Ce O3 C14 C15 -10.3(10)
Ce O3 C14 C13 170.2(5)
F5 C13 C14 O3 -111.9(7)
F6 C13 C14 O3 10.5(9)
F4 C13 C14 O3 129.3(6)
F5 C13 C14 C15 68.5(8)
F6 C13 C14 C15 -169.0(7)
F4 C13 C14 C15 -50.3(9)
O3 C14 C15 C16 -5.4(10)
C13 C14 C15 C16 174.2(6)
O3 C14 C15 C20 179.4(6)
C13 C14 C15 C20 -1.1(10)
Ce O4 C16 C15 13.7(10)
Ce O4 C16 C17 -168.2(4)
C14 C15 C16 O4 2.6(10)
C20 C15 C16 O4 179.0(6)
C14 C15 C16 C17 -175.8(6)
C20 C15 C16 C17 0.6(6)
O4 C16 C17 C24 17.4(10)
C15 C16 C17 C24 -164.1(6)
O4 C16 C17 C21 146.2(6)
C15 C16 C17 C21 -35.3(6)
O4 C16 C17 C18 -108.8(7)
C15 C16 C17 C18 69.6(6)
C24 C17 C18 C19 163.4(6)
C16 C17 C18 C19 -70.9(6)
C21 C17 C18 C19 32.4(6)
C17 C18 C19 C20 2.7(6)
C14 C15 C20 C19 103.1(8)
C16 C15 C20 C19 -72.7(6)
C14 C15 C20 C21 -149.8(7)
C16 C15 C20 C21 34.4(6)
C18 C19 C20 C15 68.0(6)
C18 C19 C20 C21 -37.2(6)
C24 C17 C21 C23 60.8(8)
C16 C17 C21 C23 -64.5(7)
C18 C17 C21 C23 -170.7(5)
C24 C17 C21 C22 -63.2(8)
C16 C17 C21 C22 171.4(6)
C18 C17 C21 C22 65.2(6)
C24 C17 C21 C20 178.8(6)
C16 C17 C21 C20 53.4(5)
C18 C17 C21 C20 -52.7(5)
C15 C20 C21 C23 63.9(6)
C19 C20 C21 C23 173.2(5)
C15 C20 C21 C22 -171.7(6)
C19 C20 C21 C22 -62.3(7)
C15 C20 C21 C17 -53.5(5)
C19 C20 C21 C17 55.9(5)
O1 Ce N31 C32 -95.4(4)
O3 Ce N31 C32 152.8(4)
N1 Ce N31 C32 62.7(5)
O2 Ce N31 C32 -59.7(4)
O4 Ce N31 C32 -136.3(4)
N35 Ce N31 C32 86.6(4)
N33 Ce N31 C32 21.6(3)
Si11 Ce N31 C32 25.2(5)
O1 Ce N31 C37 32.2(7)
O3 Ce N31 C37 -79.6(6)
N1 Ce N31 C37 -169.6(5)
O2 Ce N31 C37 67.9(6)
O4 Ce N31 C37 -8.7(6)
N35 Ce N31 C37 -145.7(7)
N33 Ce N31 C37 149.2(7)
Si11 Ce N31 C37 152.8(5)
O1 Ce N31 C36 154.5(3)
O3 Ce N31 C36 42.7(3)
N1 Ce N31 C36 -47.4(5)
O2 Ce N31 C36 -169.8(4)
O4 Ce N31 C36 113.6(4)
N35 Ce N31 C36 -23.4(3)
N33 Ce N31 C36 -88.5(4)
Si11 Ce N31 C36 -84.9(4)
C37 N31 C32 N33 -172.9(6)
C36 N31 C32 N33 63.0(6)
Ce N31 C32 N33 -34.5(4)
N31 C32 N33 C34 -62.5(6)
N31 C32 N33 C38 173.8(6)
N31 C32 N33 Ce 32.5(4)
O1 Ce N33 C34 -151.8(3)
O3 Ce N33 C34 32.9(4)
N1 Ce N33 C34 -64.2(4)
O2 Ce N33 C34 170.7(4)
O4 Ce N33 C34 114.1(4)
N31 Ce N33 C34 89.5(4)
N35 Ce N33 C34 21.3(3)
Si11 Ce N33 C34 -87.8(4)
O1 Ce N33 C38 -23.5(9)
O3 Ce N33 C38 161.2(8)
N1 Ce N33 C38 64.1(8)
O2 Ce N33 C38 -61.0(8)
O4 Ce N33 C38 -117.5(8)
N31 Ce N33 C38 -142.1(9)
N35 Ce N33 C38 149.6(9)
Si11 Ce N33 C38 40.5(8)
O1 Ce N33 C32 98.0(4)
O3 Ce N33 C32 -77.3(4)
N1 Ce N33 C32 -174.4(3)
O2 Ce N33 C32 60.5(3)
O4 Ce N33 C32 4.0(4)
N31 Ce N33 C32 -20.6(3)
N35 Ce N33 C32 -88.9(4)
Si11 Ce N33 C32 162.0(4)
C38 N33 C34 N35 -177.0(6)
C32 N33 C34 N35 61.0(7)
Ce N33 C34 N35 -32.8(5)
N33 C34 N35 C36 -63.3(6)
N33 C34 N35 C39 174.2(5)
N33 C34 N35 Ce 34.5(5)
O3 Ce N35 C34 169.8(4)
N1 Ce N35 C34 76.1(4)
O2 Ce N35 C34 -53.2(4)
O4 Ce N35 C34 -132.8(3)
N31 Ce N35 C34 -88.2(4)
N33 Ce N35 C34 -21.4(4)
Si11 Ce N35 C34 50.8(4)
O3 Ce N35 C36 -78.1(3)
N1 Ce N35 C36 -171.8(4)
O2 Ce N35 C36 58.9(4)
O4 Ce N35 C36 -20.7(4)
N31 Ce N35 C36 23.9(3)
N33 Ce N35 C36 90.7(4)
Si11 Ce N35 C36 162.9(3)
O3 Ce N35 C39 43.3(5)
N1 Ce N35 C39 -50.4(5)
O2 Ce N35 C39 -179.7(5)
O4 Ce N35 C39 100.7(5)
N31 Ce N35 C39 145.3(5)
N33 Ce N35 C39 -147.9(5)
Si11 Ce N35 C39 -75.7(5)
C34 N35 C36 N31 63.6(6)
C39 N35 C36 N31 -173.6(5)
Ce N35 C36 N31 -36.9(5)
C32 N31 C36 N35 -63.2(6)
C37 N31 C36 N35 172.2(6)
Ce N31 C36 N35 37.2(5)
